data_7012496
loop_
_publ_author_name
'Dong, Ying'
'Lawrance, Geoffrey A.'
'Lindoy, Leonard F.'
'Turner, Peter'

_publ_section_title
;
 Macrocyclic ligand design. Interaction of a series of successively
 N-benzylated derivatives of 1,4,8,11-tetraazacyclotetradecane (cyclam)
 with copper(ii) and nickel(ii)
;
_journal_issue 8
_journal_name_full 'Dalton Transactions'
_journal_page_first 1567
_journal_paper_doi 10.1039/b211394e
_journal_year 2003
_chemical_formula_sum 'C24 H36 Cu N6 O6'
_chemical_formula_weight 568.13
_space_group_IT_number 14
_symmetry_cell_setting monoclinic
_symmetry_Int_Tables_number 14
_symmetry_space_group_name_Hall '-P 2ybc'
_symmetry_space_group_name_H-M 'P 1 21/c 1'
_atom_sites_solution_hydrogens geom
_atom_sites_solution_primary direct
_atom_sites_solution_secondary difmap
_audit_creation_method SHELXL-97
_cell_angle_alpha 90.00
_cell_angle_beta 97.436(3)
_cell_angle_gamma 90.00
_cell_formula_units_Z 2
_cell_length_a 9.9521(19)
_cell_length_b 11.851(2)
_cell_length_c 10.868(2)
_cell_measurement_reflns_used 855
_cell_measurement_temperature 294(2)
_cell_measurement_theta_max 28.115
_cell_measurement_theta_min 3.127
_cell_volume 1271.0(4)
_computing_cell_refinement 'SAINT (Bruker,1995)'
_computing_data_collection 'SMART (Bruker,1995)'
_computing_data_reduction 'SAINT and XPREP'
_computing_molecular_graphics 'teXsan for Windows (MSC, 1997)'
_computing_structure_refinement 'SHELXL-97 (Sheldrick, 1997)'
_computing_structure_solution 'SIR97 (Altomare, et. al. 1997)'
_diffrn_ambient_temperature 294(2)
_diffrn_measured_fraction_theta_full 0.948
_diffrn_measured_fraction_theta_max 0.948
_diffrn_measurement_device_type 'Bruker SMART 1000 CCD'
_diffrn_measurement_method \w
_diffrn_radiation_monochromator graphite
_diffrn_radiation_source 'sealed tube'
_diffrn_radiation_type MoK\a
_diffrn_radiation_wavelength 0.71073
_diffrn_reflns_av_R_equivalents 0.0249
_diffrn_reflns_av_sigmaI/netI 0.0168
_diffrn_reflns_limit_h_max 13
_diffrn_reflns_limit_h_min -12
_diffrn_reflns_limit_k_max 15
_diffrn_reflns_limit_k_min -15
_diffrn_reflns_limit_l_max 14
_diffrn_reflns_limit_l_min -14
_diffrn_reflns_number 11469
_diffrn_reflns_theta_full 28.32
_diffrn_reflns_theta_max 28.32
_diffrn_reflns_theta_min 2.06
_diffrn_standards_decay_% 0.000
_diffrn_standards_number 108
_exptl_absorpt_coefficient_mu 0.911
_exptl_absorpt_correction_T_max 0.924
_exptl_absorpt_correction_T_min 0.794
_exptl_absorpt_correction_type numerical
_exptl_absorpt_process_details 'Gaussian and SADABS'
_exptl_crystal_colour purple
_exptl_crystal_density_diffrn 1.484
_exptl_crystal_density_method 'not measured'
_exptl_crystal_description tabular
_exptl_crystal_F_000 598
_exptl_crystal_size_max 0.265
_exptl_crystal_size_mid 0.173
_exptl_crystal_size_min 0.088
_refine_diff_density_max 0.317
_refine_diff_density_min -0.193
_refine_diff_density_rms 0.049
_refine_ls_extinction_method none
_refine_ls_goodness_of_fit_ref 0.983
_refine_ls_hydrogen_treatment mixed
_refine_ls_matrix_type full
_refine_ls_number_parameters 157
_refine_ls_number_reflns 3008
_refine_ls_number_restraints 0
_refine_ls_restrained_S_all 0.983
_refine_ls_R_factor_all 0.0376
_refine_ls_R_factor_gt 0.0292
_refine_ls_shift/su_max 0.000
_refine_ls_shift/su_mean 0.000
_refine_ls_structure_factor_coef Fsqd
_refine_ls_weighting_details 'calc w=1/[\s^2^(Fo^2^)+(0.0481P)^2^+0.4730P] where P=(Fo^2^+2Fc^2^)/3'
_refine_ls_weighting_scheme calc
_refine_ls_wR_factor_gt 0.0766
_refine_ls_wR_factor_ref 0.0835
_reflns_number_gt 2523
_reflns_number_total 3008
_reflns_threshold_expression >2sigma(I)
_cod_data_source_file b211394e.txt
_cod_data_source_block lfl19
_cod_original_cell_volume 1271.1(4)
_cod_original_sg_symbol_H-M 'P 21/c     '
_cod_database_code 7012496

loop_
_symmetry_equiv_pos_as_xyz
'x, y, z'
'-x, y+1/2, -z+1/2'
'-x, -y, -z'
'x, -y-1/2, z-1/2'

loop_
_atom_site_label
_atom_site_type_symbol
_atom_site_fract_x
_atom_site_fract_y
_atom_site_fract_z
_atom_site_U_iso_or_equiv
_atom_site_adp_type
_atom_site_occupancy
_atom_site_symmetry_multiplicity
_atom_site_calc_flag
_atom_site_refinement_flags
_atom_site_disorder_assembly
_atom_site_disorder_group
Cu1 Cu 0.5000 0.0000 0.5000 0.02739(9) Uani 1 2 d S . .
N1 N 0.32550(14) 0.01204(10) 0.59049(13) 0.0294(3) Uani 1 1 d . . .
N2 N 0.41382(13) 0.07702(11) 0.34716(12) 0.0311(3) Uani 1 1 d . . .
H2N H 0.4074 0.1512 0.3674 0.037 Uiso 1 1 calc R . .
C1 C 0.20026(17) -0.01516(14) 0.50467(17) 0.0355(4) Uani 1 1 d . . .
H1A H 0.1230 -0.0086 0.5502 0.043 Uiso 1 1 calc R . .
H1B H 0.2054 -0.0931 0.4785 0.043 Uiso 1 1 calc R . .
C2 C 0.17534(16) 0.05886(16) 0.38955(16) 0.0391(4) Uani 1 1 d . . .
H2A H 0.0845 0.0444 0.3485 0.047 Uiso 1 1 calc R . .
H2B H 0.1793 0.1373 0.4152 0.047 Uiso 1 1 calc R . .
C3 C 0.27502(17) 0.04090(16) 0.29685(16) 0.0380(4) Uani 1 1 d . . .
H3A H 0.2763 -0.0384 0.2749 0.046 Uiso 1 1 calc R . .
H3B H 0.2452 0.0833 0.2219 0.046 Uiso 1 1 calc R . .
C4 C 0.49314(18) -0.07225(16) 0.74924(15) 0.0382(4) Uani 1 1 d . . .
H4A H 0.5070 -0.0025 0.7958 0.046 Uiso 1 1 calc R . .
H4B H 0.5114 -0.1348 0.8065 0.046 Uiso 1 1 calc R . .
C5 C 0.34945(17) -0.07853(14) 0.68652(15) 0.0347(3) Uani 1 1 d . . .
H5A H 0.3331 -0.1518 0.6478 0.042 Uiso 1 1 calc R . .
H5B H 0.2873 -0.0692 0.7475 0.042 Uiso 1 1 calc R . .
C6 C 0.31489(16) 0.12614(13) 0.65122(15) 0.0322(3) Uani 1 1 d . . .
H6A H 0.3104 0.1838 0.5875 0.039 Uiso 1 1 calc R . .
H6B H 0.3970 0.1390 0.7080 0.039 Uiso 1 1 calc R . .
C7 C 0.19407(16) 0.14040(13) 0.72208(15) 0.0322(3) Uani 1 1 d . . .
C8 C 0.19723(19) 0.10049(15) 0.84378(16) 0.0393(4) Uani 1 1 d . . .
H8 H 0.2756 0.0670 0.8835 0.047 Uiso 1 1 calc R . .
C9 C 0.0840(2) 0.11069(17) 0.90525(19) 0.0505(5) Uani 1 1 d . . .
H9 H 0.0861 0.0814 0.9849 0.061 Uiso 1 1 calc R . .
C10 C -0.0314(2) 0.16367(19) 0.8498(2) 0.0551(5) Uani 1 1 d . . .
H10 H -0.1066 0.1704 0.8919 0.066 Uiso 1 1 calc R . .
C11 C -0.03503(19) 0.20656(19) 0.7318(2) 0.0524(5) Uani 1 1 d . . .
H11 H -0.1120 0.2439 0.6947 0.063 Uiso 1 1 calc R . .
C12 C 0.07663(7) 0.19401(6) 0.66787(7) 0.0413(4) Uani 1 1 d . . .
H12 H 0.0727 0.2219 0.5875 0.050 Uiso 1 1 calc R . .
O1 O 0.59601(7) 0.20095(6) 0.57585(7) 0.0529(3) Uani 1 1 d R . .
O2 O 0.49031(7) 0.30651(6) 0.43445(7) 0.0673(5) Uani 1 1 d R . .
O3 O 0.69254(7) 0.34981(6) 0.51644(7) 0.0769(5) Uani 1 1 d R . .
N3 N 0.59371(7) 0.28730(6) 0.50789(7) 0.0410(3) Uani 1 1 d R . .

loop_
_atom_site_aniso_label
_atom_site_aniso_U_11
_atom_site_aniso_U_22
_atom_site_aniso_U_33
_atom_site_aniso_U_23
_atom_site_aniso_U_13
_atom_site_aniso_U_12
Cu1 0.02224(14) 0.03606(16) 0.02486(14) 0.00261(10) 0.00676(9) 0.00032(10)
N1 0.0268(6) 0.0312(7) 0.0319(7) 0.0000(5) 0.0096(5) -0.0022(5)
N2 0.0300(6) 0.0338(7) 0.0303(6) 0.0018(5) 0.0072(5) 0.0001(5)
C1 0.0254(8) 0.0401(9) 0.0420(9) -0.0069(7) 0.0087(6) -0.0041(6)
C2 0.0278(8) 0.0476(10) 0.0413(9) -0.0040(8) 0.0020(7) 0.0025(7)
C3 0.0337(8) 0.0462(9) 0.0326(8) -0.0010(7) -0.0007(6) 0.0009(7)
C4 0.0418(9) 0.0445(9) 0.0304(7) 0.0088(7) 0.0127(7) 0.0052(7)
C5 0.0377(8) 0.0327(8) 0.0371(8) 0.0036(6) 0.0177(7) -0.0002(6)
C6 0.0321(8) 0.0311(7) 0.0351(8) -0.0015(6) 0.0105(6) -0.0034(6)
C7 0.0327(8) 0.0296(7) 0.0357(8) -0.0053(6) 0.0096(6) -0.0022(6)
C8 0.0443(9) 0.0387(9) 0.0364(8) -0.0046(7) 0.0108(7) -0.0006(7)
C9 0.0632(13) 0.0495(11) 0.0439(10) -0.0104(8) 0.0258(9) -0.0118(9)
C10 0.0430(10) 0.0634(13) 0.0643(13) -0.0278(11) 0.0271(9) -0.0129(9)
C11 0.0336(9) 0.0572(12) 0.0659(13) -0.0244(10) 0.0045(9) 0.0046(8)
C12 0.0417(9) 0.0415(9) 0.0409(9) -0.0067(7) 0.0062(7) 0.0045(8)
O1 0.0556(8) 0.0557(8) 0.0487(8) -0.0010(6) 0.0111(6) 0.0078(7)
O2 0.0687(10) 0.0508(9) 0.0751(11) -0.0026(8) -0.0184(8) 0.0099(7)
O3 0.0655(10) 0.0850(12) 0.0850(12) -0.0191(10) 0.0283(9) -0.0337(9)
N3 0.0391(8) 0.0428(8) 0.0430(8) -0.0137(6) 0.0131(6) -0.0009(6)

loop_
_atom_type_symbol
_atom_type_description
_atom_type_scat_dispersion_real
_atom_type_scat_dispersion_imag
_atom_type_scat_source
C C 0.0033 0.0016 'International Tables Vol C Tables 4.2.6.8 and 6.1.1.4'
H H 0.0000 0.0000 'International Tables Vol C Tables 4.2.6.8 and 6.1.1.4'
Cu Cu 0.3201 1.2651 'International Tables Vol C Tables 4.2.6.8 and 6.1.1.4'
N N 0.0061 0.0033 'International Tables Vol C Tables 4.2.6.8 and 6.1.1.4'
O O 0.0106 0.0060 'International Tables Vol C Tables 4.2.6.8 and 6.1.1.4'

loop_
_geom_angle_atom_site_label_1
_geom_angle_atom_site_label_2
_geom_angle_atom_site_label_3
_geom_angle
_geom_angle_site_symmetry_1
_geom_angle_site_symmetry_3
_geom_angle_publ_flag
N2 Cu1 N2 180.0 . 3_656 ?
N2 Cu1 N1 86.20(5) . 3_656 ?
N2 Cu1 N1 93.80(5) 3_656 3_656 ?
N2 Cu1 N1 93.80(5) . . ?
N2 Cu1 N1 86.20(5) 3_656 . ?
N1 Cu1 N1 180.0 3_656 . ?
N2 Cu1 O1 86.94(4) . . ?
N2 Cu1 O1 93.06(4) 3_656 . ?
N1 Cu1 O1 85.44(4) 3_656 . ?
N1 Cu1 O1 94.56(4) . . ?
C1 N1 C5 109.04(12) . . ?
C1 N1 C6 111.45(12) . . ?
C5 N1 C6 110.53(12) . . ?
C1 N1 Cu1 111.44(10) . . ?
C5 N1 Cu1 102.15(9) . . ?
C6 N1 Cu1 111.83(9) . . ?
C3 N2 C4 111.41(13) . 3_656 ?
C3 N2 Cu1 117.14(10) . . ?
C4 N2 Cu1 109.30(10) 3_656 . ?
C3 N2 H2N 106.1 . . ?
C4 N2 H2N 106.1 3_656 . ?
Cu1 N2 H2N 106.1 . . ?
N1 C1 C2 115.05(13) . . ?
N1 C1 H1A 108.5 . . ?
C2 C1 H1A 108.5 . . ?
N1 C1 H1B 108.5 . . ?
C2 C1 H1B 108.5 . . ?
H1A C1 H1B 107.5 . . ?
C3 C2 C1 114.45(14) . . ?
C3 C2 H2A 108.6 . . ?
C1 C2 H2A 108.6 . . ?
C3 C2 H2B 108.6 . . ?
C1 C2 H2B 108.6 . . ?
H2A C2 H2B 107.6 . . ?
N2 C3 C2 111.89(14) . . ?
N2 C3 H3A 109.2 . . ?
C2 C3 H3A 109.2 . . ?
N2 C3 H3B 109.2 . . ?
C2 C3 H3B 109.2 . . ?
H3A C3 H3B 107.9 . . ?
N2 C4 C5 108.73(13) 3_656 . ?
N2 C4 H4A 109.9 3_656 . ?
C5 C4 H4A 109.9 . . ?
N2 C4 H4B 109.9 3_656 . ?
C5 C4 H4B 109.9 . . ?
H4A C4 H4B 108.3 . . ?
N1 C5 C4 109.71(13) . . ?
N1 C5 H5A 109.7 . . ?
C4 C5 H5A 109.7 . . ?
N1 C5 H5B 109.7 . . ?
C4 C5 H5B 109.7 . . ?
H5A C5 H5B 108.2 . . ?
N1 C6 C7 115.14(12) . . ?
N1 C6 H6A 108.5 . . ?
C7 C6 H6A 108.5 . . ?
N1 C6 H6B 108.5 . . ?
C7 C6 H6B 108.5 . . ?
H6A C6 H6B 107.5 . . ?
C12 C7 C8 117.94(14) . . ?
C12 C7 C6 120.83(13) . . ?
C8 C7 C6 121.23(15) . . ?
C9 C8 C7 120.30(18) . . ?
C9 C8 H8 119.8 . . ?
C7 C8 H8 119.8 . . ?
C10 C9 C8 120.81(19) . . ?
C10 C9 H9 119.6 . . ?
C8 C9 H9 119.6 . . ?
C11 C10 C9 119.74(18) . . ?
C11 C10 H10 120.1 . . ?
C9 C10 H10 120.1 . . ?
C10 C11 C12 119.96(18) . . ?
C10 C11 H11 120.0 . . ?
C12 C11 H11 120.0 . . ?
C7 C12 C11 121.19(13) . . ?
C7 C12 H12 119.4 . . ?
C11 C12 H12 119.4 . . ?
N3 O1 Cu1 124.6 . . ?
O3 N3 O2 122.0 . . ?
O3 N3 O1 119.5 . . ?
O2 N3 O1 118.5 . . ?

loop_
_geom_bond_atom_site_label_1
_geom_bond_atom_site_label_2
_geom_bond_distance
_geom_bond_site_symmetry_2
_geom_bond_publ_flag
Cu1 N2 1.9898(13) . ?
Cu1 N2 1.9898(13) 3_656 ?
Cu1 N1 2.1085(13) 3_656 ?
Cu1 N1 2.1085(13) . ?
Cu1 O1 2.6571 . ?
N1 C1 1.492(2) . ?
N1 C5 1.495(2) . ?
N1 C6 1.514(2) . ?
N2 C3 1.482(2) . ?
N2 C4 1.486(2) 3_656 ?
N2 H2N 0.9100 . ?
C1 C2 1.522(3) . ?
C1 H1A 0.9700 . ?
C1 H1B 0.9700 . ?
C2 C3 1.518(2) . ?
C2 H2A 0.9700 . ?
C2 H2B 0.9700 . ?
C3 H3A 0.9700 . ?
C3 H3B 0.9700 . ?
C4 N2 1.486(2) 3_656 ?
C4 C5 1.504(3) . ?
C4 H4A 0.9700 . ?
C4 H4B 0.9700 . ?
C5 H5A 0.9700 . ?
C5 H5B 0.9700 . ?
C6 C7 1.519(2) . ?
C6 H6A 0.9700 . ?
C6 H6B 0.9700 . ?
C7 C12 1.3923(18) . ?
C7 C8 1.401(2) . ?
C8 C9 1.388(3) . ?
C8 H8 0.9300 . ?
C9 C10 1.378(3) . ?
C9 H9 0.9300 . ?
C10 C11 1.375(3) . ?
C10 H10 0.9300 . ?
C11 C12 1.393(2) . ?
C11 H11 0.9300 . ?
C12 H12 0.9300 . ?
O1 N3 1.2605 . ?
O2 N3 1.2391 . ?
O3 N3 1.2252 . ?

loop_
_geom_hbond_atom_site_label_D
_geom_hbond_atom_site_label_H
_geom_hbond_atom_site_label_A
_geom_hbond_distance_DH
_geom_hbond_distance_HA
_geom_hbond_distance_DA
_geom_hbond_angle_DHA
_geom_hbond_site_symmetry_A
N2 H2N O2 0.91 2.11 2.9478(16) 152.9 .

loop_
_geom_torsion_atom_site_label_1
_geom_torsion_atom_site_label_2
_geom_torsion_atom_site_label_3
_geom_torsion_atom_site_label_4
_geom_torsion
_geom_torsion_site_symmetry_1
_geom_torsion_site_symmetry_2
_geom_torsion_site_symmetry_3
_geom_torsion_site_symmetry_4
_geom_torsion_publ_flag
N2 Cu1 N1 C1 42.76(10) . . . . ?
N2 Cu1 N1 C1 -137.24(10) 3_656 . . . ?
N1 Cu1 N1 C1 142(100) 3_656 . . . ?
O1 Cu1 N1 C1 129.99(10) . . . . ?
N2 Cu1 N1 C5 159.06(10) . . . . ?
N2 Cu1 N1 C5 -20.94(10) 3_656 . . . ?
N1 Cu1 N1 C5 -102(100) 3_656 . . . ?
O1 Cu1 N1 C5 -113.71(9) . . . . ?
N2 Cu1 N1 C6 -82.73(11) . . . . ?
N2 Cu1 N1 C6 97.27(11) 3_656 . . . ?
N1 Cu1 N1 C6 16(100) 3_656 . . . ?
O1 Cu1 N1 C6 4.50(10) . . . . ?
N2 Cu1 N2 C3 -129(100) 3_656 . . . ?
N1 Cu1 N2 C3 134.60(12) 3_656 . . . ?
N1 Cu1 N2 C3 -45.40(12) . . . . ?
O1 Cu1 N2 C3 -139.77(11) . . . . ?
N2 Cu1 N2 C4 103(100) 3_656 . . 3_656 ?
N1 Cu1 N2 C4 6.72(11) 3_656 . . 3_656 ?
N1 Cu1 N2 C4 -173.28(11) . . . 3_656 ?
O1 Cu1 N2 C4 92.35(11) . . . 3_656 ?
C5 N1 C1 C2 -170.33(13) . . . . ?
C6 N1 C1 C2 67.38(17) . . . . ?
Cu1 N1 C1 C2 -58.32(15) . . . . ?
N1 C1 C2 C3 69.05(19) . . . . ?
C4 N2 C3 C2 -173.05(14) 3_656 . . . ?
Cu1 N2 C3 C2 60.09(17) . . . . ?
C1 C2 C3 N2 -66.5(2) . . . . ?
C1 N1 C5 C4 163.24(13) . . . . ?
C6 N1 C5 C4 -73.92(16) . . . . ?
Cu1 N1 C5 C4 45.21(14) . . . . ?
N2 C4 C5 N1 -54.67(17) 3_656 . . . ?
C1 N1 C6 C7 56.39(18) . . . . ?
C5 N1 C6 C7 -65.03(17) . . . . ?
Cu1 N1 C6 C7 -178.12(11) . . . . ?
N1 C6 C7 C12 -97.94(16) . . . . ?
N1 C6 C7 C8 82.24(19) . . . . ?
C12 C7 C8 C9 2.5(2) . . . . ?
C6 C7 C8 C9 -177.63(16) . . . . ?
C7 C8 C9 C10 -2.4(3) . . . . ?
C8 C9 C10 C11 0.3(3) . . . . ?
C9 C10 C11 C12 1.5(3) . . . . ?
C8 C7 C12 C11 -0.7(2) . . . . ?
C6 C7 C12 C11 179.44(14) . . . . ?
C10 C11 C12 C7 -1.3(2) . . . . ?
N2 Cu1 O1 N3 -11.95(4) . . . . ?
N2 Cu1 O1 N3 168.05(4) 3_656 . . . ?
N1 Cu1 O1 N3 74.47(4) 3_656 . . . ?
N1 Cu1 O1 N3 -105.53(4) . . . . ?
Cu1 O1 N3 O3 -138.8 . . . . ?
Cu1 O1 N3 O2 41.6 . . . . ?
